data_1524475
loop_
_publ_author_name
'Gupta, H.O.'
'Oswald, E.'
'Wallace, W.E.'

_publ_section_title
;
 Constitution, structure and magnetic properties of some rare-
 earth-cobalt-aluminium alloys
;
_journal_name_full 'Journal of Magnetism and Magnetic Materials'
_journal_page_first 339
_journal_page_last 342
_journal_volume 50
_journal_year 1985
_chemical_formula_sum 'Co5 Pr0.9 Ti0.1'
_chemical_name_systematic 'Co5 (Pr0.9 Ti0.1)'
_space_group_IT_number 191
_symmetry_space_group_name_Hall '-P 6 2'
_symmetry_space_group_name_H-M 'P 6/m m m'
_cell_angle_alpha 90
_cell_angle_beta 90
_cell_angle_gamma 120
_cell_formula_units_Z 1
_cell_length_a 4.981
_cell_length_b 4.981
_cell_length_c 4.026
_cell_volume 86.504
_citation_journal_id_ASTM JMMMDC
_cod_data_source_file Gupta_JMMMDC_1985_1182.cif
_cod_data_source_block Co5Pr0.9Ti0.1
_cod_original_cell_volume 86.50426
_cod_database_code 1524475

loop_
_symmetry_equiv_pos_as_xyz
x,y,z
x-y,x,z
-y,x-y,z
-x,-y,z
-x+y,-x,z
y,-x+y,z
-y,-x,-z
x-y,-y,-z
x,x-y,-z
y,x,-z
-x+y,y,-z
-x,-x+y,-z
-x,-y,-z
-x+y,-x,-z
y,-x+y,-z
x,y,-z
x-y,x,-z
-y,x-y,-z
y,x,z
-x+y,y,z
-x,-x+y,z
-y,-x,z
x-y,-y,z
x,x-y,z

loop_
_atom_site_label
_atom_site_type_symbol
_atom_site_fract_x
_atom_site_fract_y
_atom_site_fract_z
_atom_site_occupancy
_atom_site_U_iso_or_equiv
Co2 Co 0.5 0 0.5 1 0.0
Pr1 Pr 0 0 0 0.9 0.0
Ti1 Ti 0 0 0 0.1 0.0
Co1 Co 0.3333 0.6667 0 1 0.0
